data_1503132
loop_
_publ_author_name
'Sun, Jing'
'Xia, Er-Yan'
'Wu, Qun'
'Yan, Chao-Guo'

_publ_section_title
;
 Synthesis of polysubstituted dihydropyridines by four-component reactions
 of aromatic aldehydes, malononitrile, arylamines, and
 acetylenedicarboxylate.
;
_journal_issue 16
_journal_name_full 'Organic letters'
_journal_page_first 3678
_journal_page_last 3681
_journal_paper_doi 10.1021/ol101475b
_journal_volume 12
_journal_year 2010
_chemical_formula_moiety 'C28 H30 Cl2 N2 O5 '
_chemical_formula_sum 'C28 H30 Cl2 N2 O5'
_chemical_formula_weight 545.44
_chemical_name_systematic
; 
 ? 
;
_space_group_IT_number 2
_symmetry_cell_setting triclinic
_symmetry_space_group_name_Hall '-P 1'
_symmetry_space_group_name_H-M 'P -1'
_atom_sites_solution_hydrogens geom
_atom_sites_solution_primary direct
_atom_sites_solution_secondary difmap
_audit_creation_method SHELXL-97
_cell_angle_alpha 101.082(2)
_cell_angle_beta 110.327(2)
_cell_angle_gamma 109.908(2)
_cell_formula_units_Z 2
_cell_length_a 10.8157(15)
_cell_length_b 12.2522(17)
_cell_length_c 12.6256(17)
_cell_measurement_reflns_used 7672
_cell_measurement_temperature 296(2)
_cell_measurement_theta_max 27.56
_cell_measurement_theta_min 2.20
_cell_volume 1380.6(3)
_computing_cell_refinement 'Bruker SMART'
_computing_data_collection 'Bruker SMART'
_computing_data_reduction 'Bruker SAINT'
_computing_molecular_graphics 'Bruker SHELXTL'
_computing_publication_material 'Bruker SHELXTL'
_computing_structure_refinement 'SHELXL-97 (Sheldrick, 1997)'
_computing_structure_solution 'SHELXS-97 (Sheldrick, 1990)'
_diffrn_ambient_temperature 296(2)
_diffrn_measured_fraction_theta_full 0.979
_diffrn_measured_fraction_theta_max 0.979
_diffrn_measurement_device_type 'CCD area detector'
_diffrn_measurement_method 'phi and omega scans'
_diffrn_radiation_monochromator graphite
_diffrn_radiation_source 'fine-focus sealed tube'
_diffrn_radiation_type MoK\a
_diffrn_radiation_wavelength 0.71073
_diffrn_reflns_av_R_equivalents 0.0584
_diffrn_reflns_av_sigmaI/netI 0.0481
_diffrn_reflns_limit_h_max 14
_diffrn_reflns_limit_h_min -14
_diffrn_reflns_limit_k_max 15
_diffrn_reflns_limit_k_min -13
_diffrn_reflns_limit_l_max 16
_diffrn_reflns_limit_l_min -16
_diffrn_reflns_number 12189
_diffrn_reflns_theta_full 27.57
_diffrn_reflns_theta_max 27.57
_diffrn_reflns_theta_min 1.84
_exptl_absorpt_coefficient_mu 0.275
_exptl_absorpt_correction_T_max 0.926
_exptl_absorpt_correction_T_min 0.908
_exptl_absorpt_correction_type multi-scan
_exptl_absorpt_process_details sadabs
_exptl_crystal_density_diffrn 1.312
_exptl_crystal_density_method 'not measured'
_exptl_crystal_F_000 572.0
_exptl_crystal_size_max 0.35
_exptl_crystal_size_mid 0.30
_exptl_crystal_size_min 0.28
_refine_diff_density_max 0.652
_refine_diff_density_min -0.473
_refine_diff_density_rms 0.059
_refine_ls_extinction_method none
_refine_ls_goodness_of_fit_ref 1.030
_refine_ls_hydrogen_treatment mixed
_refine_ls_matrix_type full
_refine_ls_number_parameters 343
_refine_ls_number_reflns 6262
_refine_ls_number_restraints 0
_refine_ls_restrained_S_all 1.030
_refine_ls_R_factor_all 0.0513
_refine_ls_R_factor_gt 0.0443
_refine_ls_shift/su_max 0.001
_refine_ls_shift/su_mean 0.000
_refine_ls_structure_factor_coef Fsqd
_refine_ls_weighting_details 'calc w=1/[\s^2^(Fo^2^)+(0.0568P)^2^+0.6331P] where P=(Fo^2^+2Fc^2^)/3'
_refine_ls_weighting_scheme calc
_refine_ls_wR_factor_gt 0.1159
_refine_ls_wR_factor_ref 0.1217
_reflns_number_gt 5369
_reflns_number_total 6398
_reflns_threshold_expression >2sigma(I)
_cod_data_source_file ol101475b_si_001.cif
_cod_data_source_block 3h
_cod_original_cell_volume 1380.7(3)
_cod_original_formula_sum 'C28 H30 Cl2 N2 O5 '
_cod_database_code 1503132

loop_
_symmetry_equiv_pos_as_xyz
'x, y, z'
'-x, -y, -z'

loop_
_atom_site_label
_atom_site_type_symbol
_atom_site_fract_x
_atom_site_fract_y
_atom_site_fract_z
_atom_site_U_iso_or_equiv
_atom_site_adp_type
_atom_site_occupancy
_atom_site_symmetry_multiplicity
_atom_site_calc_flag
_atom_site_refinement_flags
C1 C 0.72219(16) 0.78212(13) 1.03712(13) 0.0236(3) Uani 1 1 d .
H1 H 0.6448 0.7028 1.0030 0.028 Uiso 1 1 calc R
C2 C 0.83054(17) 0.82114(15) 1.15439(14) 0.0274(3) Uani 1 1 d .
H2 H 0.8258 0.7689 1.1989 0.033 Uiso 1 1 calc R
C3 C 0.94560(17) 0.93909(15) 1.20370(14) 0.0280(3) Uani 1 1 d .
C4 C 0.95445(17) 1.02007(15) 1.14067(15) 0.0307(3) Uani 1 1 d .
H4 H 1.0317 1.0995 1.1756 0.037 Uiso 1 1 calc R
C5 C 0.84468(17) 0.97941(14) 1.02373(14) 0.0271(3) Uani 1 1 d .
H5 H 0.8491 1.0328 0.9803 0.032 Uiso 1 1 calc R
C6 C 0.72804(15) 0.86043(13) 0.96987(13) 0.0211(3) Uani 1 1 d .
C7 C 0.61028(15) 0.82018(13) 0.84119(12) 0.0210(3) Uani 1 1 d .
H7 H 0.6572 0.8629 0.7975 0.025 Uiso 1 1 calc R
C8 C 0.48757(15) 0.85914(13) 0.84043(12) 0.0213(3) Uani 1 1 d .
H8 H 0.5337 0.9437 0.8983 0.026 Uiso 1 1 calc R
C9 C 0.40292(16) 0.85838(14) 0.71405(13) 0.0240(3) Uani 1 1 d .
C10 C 0.43634(17) 0.98371(14) 0.69557(14) 0.0264(3) Uani 1 1 d .
C11 C 0.3568(2) 0.95923(19) 0.56016(17) 0.0434(4) Uani 1 1 d .
H11A H 0.3950 0.9169 0.5176 0.065 Uiso 1 1 calc R
H11B H 0.3721 1.0367 0.5477 0.065 Uiso 1 1 calc R
H11C H 0.2534 0.9088 0.5305 0.065 Uiso 1 1 calc R
C12 C 0.3734(2) 1.05043(17) 0.76294(19) 0.0402(4) Uani 1 1 d .
H12A H 0.2691 1.0015 0.7296 0.060 Uiso 1 1 calc R
H12B H 0.3932 1.1299 0.7543 0.060 Uiso 1 1 calc R
H12C H 0.4187 1.0615 0.8469 0.060 Uiso 1 1 calc R
C13 C 0.60234(19) 1.06329(16) 0.74537(17) 0.0344(4) Uani 1 1 d .
H13A H 0.6501 1.0775 0.8300 0.052 Uiso 1 1 calc R
H13B H 0.6196 1.1413 0.7337 0.052 Uiso 1 1 calc R
H13C H 0.6411 1.0208 0.7036 0.052 Uiso 1 1 calc R
C14 C 0.38214(16) 0.77484(13) 0.87492(13) 0.0231(3) Uani 1 1 d .
C15 C 0.42245(15) 0.60480(13) 0.77817(12) 0.0204(3) Uani 1 1 d .
C16 C 0.54370(15) 0.68246(13) 0.77497(12) 0.0209(3) Uani 1 1 d .
C17 C 0.62300(16) 0.64144(13) 0.71403(13) 0.0234(3) Uani 1 1 d .
C18 C 0.6501(2) 0.47103(16) 0.61582(16) 0.0344(4) Uani 1 1 d .
H18A H 0.7527 0.5071 0.6739 0.041 Uiso 1 1 calc R
H18B H 0.6445 0.4923 0.5447 0.041 Uiso 1 1 calc R
C19 C 0.5811(3) 0.33316(19) 0.5831(2) 0.0540(6) Uani 1 1 d .
H19A H 0.5846 0.3134 0.6537 0.081 Uiso 1 1 calc R
H19B H 0.6337 0.2992 0.5508 0.081 Uiso 1 1 calc R
H19C H 0.4805 0.2984 0.5237 0.081 Uiso 1 1 calc R
C20 C 0.35016(16) 0.46441(13) 0.72044(13) 0.0234(3) Uani 1 1 d .
C21 C 0.1606(2) 0.29621(16) 0.54130(18) 0.0439(4) Uani 1 1 d .
H21A H 0.1235 0.2542 0.5893 0.053 Uiso 1 1 calc R
H21B H 0.2217 0.2621 0.5209 0.053 Uiso 1 1 calc R
C22 C 0.0357(2) 0.2791(2) 0.42894(19) 0.0522(5) Uani 1 1 d .
H22A H -0.0220 0.3155 0.4503 0.078 Uiso 1 1 calc R
H22B H -0.0247 0.1922 0.3834 0.078 Uiso 1 1 calc R
H22C H 0.0739 0.3188 0.3810 0.078 Uiso 1 1 calc R
C23 C 0.25563(16) 0.56563(13) 0.87315(13) 0.0227(3) Uani 1 1 d .
C24 C 0.31565(17) 0.56217(14) 0.98856(14) 0.0270(3) Uani 1 1 d .
H24 H 0.4145 0.6130 1.0410 0.032 Uiso 1 1 calc R
C25 C 0.2269(2) 0.48216(16) 1.02526(16) 0.0326(3) Uani 1 1 d .
H25 H 0.2655 0.4793 1.1024 0.039 Uiso 1 1 calc R
C26 C 0.0806(2) 0.40708(15) 0.94536(18) 0.0345(4) Uani 1 1 d .
C27 C 0.01951(18) 0.41036(16) 0.83099(18) 0.0365(4) Uani 1 1 d .
H27 H -0.0792 0.3590 0.7788 0.044 Uiso 1 1 calc R
C28 C 0.10791(17) 0.49190(15) 0.79444(15) 0.0301(3) Uani 1 1 d .
H28 H 0.0681 0.4966 0.7182 0.036 Uiso 1 1 calc R
Cl1 Cl 1.08330(5) 0.98590(5) 1.34992(4) 0.04836(14) Uani 1 1 d .
Cl2 Cl -0.02681(6) 0.30339(5) 0.99123(6) 0.05566(17) Uani 1 1 d .
N1 N 0.32519(18) 0.81948(14) 0.93358(14) 0.0348(3) Uani 1 1 d .
N2 N 0.35117(13) 0.64869(11) 0.83683(11) 0.0222(2) Uani 1 1 d .
O1 O 0.31231(13) 0.76012(11) 0.63321(10) 0.0337(3) Uani 1 1 d .
O2 O 0.72821(14) 0.71193(11) 0.70825(12) 0.0397(3) Uani 1 1 d .
O3 O 0.56879(13) 0.51755(10) 0.66765(10) 0.0294(2) Uani 1 1 d .
O4 O 0.37934(13) 0.39693(10) 0.77189(11) 0.0309(2) Uani 1 1 d .
O5 O 0.24608(12) 0.42984(10) 0.60886(10) 0.0294(2) Uani 1 1 d .
H1A H 0.259(3) 0.756(2) 0.940(2) 0.053(6) Uiso 1 1 d .

loop_
_atom_site_aniso_label
_atom_site_aniso_U_11
_atom_site_aniso_U_22
_atom_site_aniso_U_33
_atom_site_aniso_U_23
_atom_site_aniso_U_13
_atom_site_aniso_U_12
C1 0.0233(7) 0.0173(6) 0.0299(7) 0.0089(6) 0.0130(6) 0.0072(5)
C2 0.0292(7) 0.0262(7) 0.0310(8) 0.0137(6) 0.0138(6) 0.0144(6)
C3 0.0236(7) 0.0290(8) 0.0259(7) 0.0061(6) 0.0071(6) 0.0116(6)
C4 0.0250(7) 0.0220(7) 0.0343(8) 0.0054(6) 0.0109(6) 0.0036(6)
C5 0.0270(7) 0.0201(7) 0.0313(8) 0.0108(6) 0.0136(6) 0.0058(6)
C6 0.0215(6) 0.0184(6) 0.0254(7) 0.0071(5) 0.0133(6) 0.0082(5)
C7 0.0241(7) 0.0161(6) 0.0237(6) 0.0086(5) 0.0136(6) 0.0061(5)
C8 0.0253(7) 0.0173(6) 0.0229(6) 0.0082(5) 0.0126(6) 0.0087(5)
C9 0.0225(7) 0.0265(7) 0.0269(7) 0.0108(6) 0.0137(6) 0.0117(6)
C10 0.0295(7) 0.0274(7) 0.0298(7) 0.0162(6) 0.0152(6) 0.0155(6)
C11 0.0500(11) 0.0428(10) 0.0361(9) 0.0234(8) 0.0133(8) 0.0199(9)
C12 0.0451(10) 0.0332(9) 0.0546(11) 0.0184(8) 0.0279(9) 0.0235(8)
C13 0.0330(8) 0.0336(9) 0.0444(9) 0.0251(8) 0.0202(7) 0.0140(7)
C14 0.0260(7) 0.0198(7) 0.0257(7) 0.0091(5) 0.0144(6) 0.0089(6)
C15 0.0233(7) 0.0169(6) 0.0208(6) 0.0072(5) 0.0107(5) 0.0076(5)
C16 0.0239(7) 0.0168(6) 0.0221(6) 0.0070(5) 0.0124(5) 0.0069(5)
C17 0.0248(7) 0.0206(7) 0.0247(7) 0.0076(5) 0.0130(6) 0.0080(6)
C18 0.0456(9) 0.0323(8) 0.0407(9) 0.0135(7) 0.0301(8) 0.0225(8)
C19 0.0840(16) 0.0368(10) 0.0652(14) 0.0188(10) 0.0495(13) 0.0357(11)
C20 0.0241(7) 0.0178(7) 0.0277(7) 0.0066(6) 0.0156(6) 0.0054(5)
C21 0.0427(10) 0.0207(8) 0.0416(10) -0.0016(7) 0.0118(8) -0.0008(7)
C22 0.0316(9) 0.0469(12) 0.0473(11) -0.0041(9) 0.0115(8) 0.0014(8)
C23 0.0244(7) 0.0183(6) 0.0301(7) 0.0104(6) 0.0176(6) 0.0080(6)
C24 0.0277(7) 0.0257(7) 0.0310(8) 0.0126(6) 0.0163(6) 0.0107(6)
C25 0.0433(9) 0.0316(8) 0.0398(9) 0.0211(7) 0.0286(8) 0.0201(7)
C26 0.0404(9) 0.0230(7) 0.0593(11) 0.0210(7) 0.0385(9) 0.0148(7)
C27 0.0240(7) 0.0272(8) 0.0543(10) 0.0111(8) 0.0212(8) 0.0051(6)
C28 0.0244(7) 0.0298(8) 0.0345(8) 0.0117(7) 0.0140(6) 0.0091(6)
Cl1 0.0386(2) 0.0464(3) 0.0357(2) 0.0108(2) -0.00182(19) 0.0132(2)
Cl2 0.0656(3) 0.0362(3) 0.0990(4) 0.0380(3) 0.0668(3) 0.0210(2)
N1 0.0454(8) 0.0308(7) 0.0454(8) 0.0180(6) 0.0333(7) 0.0199(7)
N2 0.0237(6) 0.0184(6) 0.0269(6) 0.0095(5) 0.0155(5) 0.0067(5)
O1 0.0320(6) 0.0288(6) 0.0300(6) 0.0079(5) 0.0078(5) 0.0098(5)
O2 0.0388(7) 0.0256(6) 0.0566(8) 0.0068(5) 0.0351(6) 0.0063(5)
O3 0.0372(6) 0.0200(5) 0.0390(6) 0.0095(5) 0.0265(5) 0.0123(5)
O4 0.0367(6) 0.0206(5) 0.0375(6) 0.0143(5) 0.0191(5) 0.0103(5)
O5 0.0300(6) 0.0197(5) 0.0267(5) 0.0030(4) 0.0098(5) 0.0039(4)

loop_
_atom_type_symbol
_atom_type_description
_atom_type_scat_dispersion_real
_atom_type_scat_dispersion_imag
_atom_type_scat_source
C C 0.0033 0.0016 'International Tables Vol C Tables 4.2.6.8 and 6.1.1.4'
H H 0.0000 0.0000 'International Tables Vol C Tables 4.2.6.8 and 6.1.1.4'
N N 0.0061 0.0033 'International Tables Vol C Tables 4.2.6.8 and 6.1.1.4'
O O 0.0106 0.0060 'International Tables Vol C Tables 4.2.6.8 and 6.1.1.4'
Cl Cl 0.1484 0.1585 'International Tables Vol C Tables 4.2.6.8 and 6.1.1.4'

loop_
_geom_angle_atom_site_label_1
_geom_angle_atom_site_label_2
_geom_angle_atom_site_label_3
_geom_angle
C2 C1 C6 120.92(14)
C2 C1 H1 119.5
C6 C1 H1 119.5
C3 C2 C1 118.88(14)
C3 C2 H2 120.6
C1 C2 H2 120.6
C2 C3 C4 121.98(14)
C2 C3 Cl1 118.49(12)
C4 C3 Cl1 119.53(12)
C3 C4 C5 118.21(14)
C3 C4 H4 120.9
C5 C4 H4 120.9
C4 C5 C6 121.63(14)
C4 C5 H5 119.2
C6 C5 H5 119.2
C5 C6 C1 118.36(13)
C5 C6 C7 119.62(12)
C1 C6 C7 122.01(12)
C16 C7 C6 112.25(11)
C16 C7 C8 110.00(11)
C6 C7 C8 110.99(11)
C16 C7 H7 107.8
C6 C7 H7 107.8
C8 C7 H7 107.8
C14 C8 C9 109.59(12)
C14 C8 C7 112.33(11)
C9 C8 C7 109.04(11)
C14 C8 H8 108.6
C9 C8 H8 108.6
C7 C8 H8 108.6
O1 C9 C8 119.49(13)
O1 C9 C10 122.62(14)
C8 C9 C10 117.89(12)
C13 C10 C11 110.68(14)
C13 C10 C9 111.52(12)
C11 C10 C9 108.54(13)
C13 C10 C12 109.89(15)
C11 C10 C12 109.16(14)
C9 C10 C12 106.95(13)
C10 C11 H11A 109.5
C10 C11 H11B 109.5
H11A C11 H11B 109.5
C10 C11 H11C 109.5
H11A C11 H11C 109.5
H11B C11 H11C 109.5
C10 C12 H12A 109.5
C10 C12 H12B 109.5
H12A C12 H12B 109.5
C10 C12 H12C 109.5
H12A C12 H12C 109.5
H12B C12 H12C 109.5
C10 C13 H13A 109.5
C10 C13 H13B 109.5
H13A C13 H13B 109.5
C10 C13 H13C 109.5
H13A C13 H13C 109.5
H13B C13 H13C 109.5
N1 C14 N2 124.07(14)
N1 C14 C8 119.48(13)
N2 C14 C8 116.44(12)
C16 C15 N2 121.87(13)
C16 C15 C20 124.72(12)
N2 C15 C20 113.40(11)
C15 C16 C17 124.21(13)
C15 C16 C7 119.95(12)
C17 C16 C7 115.78(12)
O2 C17 O3 122.94(13)
O2 C17 C16 123.58(13)
O3 C17 C16 113.47(12)
O3 C18 C19 106.97(14)
O3 C18 H18A 110.3
C19 C18 H18A 110.3
O3 C18 H18B 110.3
C19 C18 H18B 110.3
H18A C18 H18B 108.6
C18 C19 H19A 109.5
C18 C19 H19B 109.5
H19A C19 H19B 109.5
C18 C19 H19C 109.5
H19A C19 H19C 109.5
H19B C19 H19C 109.5
O4 C20 O5 126.53(14)
O4 C20 C15 124.00(13)
O5 C20 C15 109.35(12)
O5 C21 C22 107.11(16)
O5 C21 H21A 110.3
C22 C21 H21A 110.3
O5 C21 H21B 110.3
C22 C21 H21B 110.3
H21A C21 H21B 108.5
C21 C22 H22A 109.5
C21 C22 H22B 109.5
H22A C22 H22B 109.5
C21 C22 H22C 109.5
H22A C22 H22C 109.5
H22B C22 H22C 109.5
C28 C23 C24 120.97(14)
C28 C23 N2 120.64(14)
C24 C23 N2 118.39(13)
C23 C24 C25 119.60(15)
C23 C24 H24 120.2
C25 C24 H24 120.2
C26 C25 C24 119.04(16)
C26 C25 H25 120.5
C24 C25 H25 120.5
C27 C26 C25 121.90(14)
C27 C26 Cl2 119.82(14)
C25 C26 Cl2 118.26(14)
C26 C27 C28 119.19(16)
C26 C27 H27 120.4
C28 C27 H27 120.4
C23 C28 C27 119.27(16)
C23 C28 H28 120.4
C27 C28 H28 120.4
C14 N1 H1A 108.1(15)
C15 N2 C14 122.08(12)
C15 N2 C23 119.41(12)
C14 N2 C23 118.07(11)
C17 O3 C18 116.19(12)
C20 O5 C21 116.66(13)

loop_
_geom_bond_atom_site_label_1
_geom_bond_atom_site_label_2
_geom_bond_distance
C1 C2 1.391(2)
C1 C6 1.398(2)
C1 H1 0.9300
C2 C3 1.384(2)
C2 H2 0.9300
C3 C4 1.385(2)
C3 Cl1 1.7482(16)
C4 C5 1.391(2)
C4 H4 0.9300
C5 C6 1.396(2)
C5 H5 0.9300
C6 C7 1.527(2)
C7 C16 1.5089(19)
C7 C8 1.5535(19)
C7 H7 0.9800
C8 C14 1.5075(19)
C8 C9 1.536(2)
C8 H8 0.9800
C9 O1 1.2169(19)
C9 C10 1.537(2)
C10 C13 1.535(2)
C10 C11 1.536(2)
C10 C12 1.539(2)
C11 H11A 0.9600
C11 H11B 0.9600
C11 H11C 0.9600
C12 H12A 0.9600
C12 H12B 0.9600
C12 H12C 0.9600
C13 H13A 0.9600
C13 H13B 0.9600
C13 H13C 0.9600
C14 N1 1.272(2)
C14 N2 1.4080(19)
C15 C16 1.3523(19)
C15 N2 1.3993(18)
C15 C20 1.5190(19)
C16 C17 1.4776(19)
C17 O2 1.2078(18)
C17 O3 1.3434(18)
C18 O3 1.4572(18)
C18 C19 1.497(3)
C18 H18A 0.9700
C18 H18B 0.9700
C19 H19A 0.9600
C19 H19B 0.9600
C19 H19C 0.9600
C20 O4 1.2030(19)
C20 O5 1.3324(18)
C21 O5 1.4654(19)
C21 C22 1.498(3)
C21 H21A 0.9700
C21 H21B 0.9700
C22 H22A 0.9600
C22 H22B 0.9600
C22 H22C 0.9600
C23 C28 1.387(2)
C23 C24 1.390(2)
C23 N2 1.4512(17)
C24 C25 1.393(2)
C24 H24 0.9300
C25 C26 1.382(3)
C25 H25 0.9300
C26 C27 1.379(3)
C26 Cl2 1.7448(16)
C27 C28 1.399(2)
C27 H27 0.9300
C28 H28 0.9300
N1 H1A 0.90(3)

loop_
_geom_hbond_atom_site_label_D
_geom_hbond_atom_site_label_H
_geom_hbond_atom_site_label_A
_geom_hbond_distance_DH
_geom_hbond_distance_HA
_geom_hbond_distance_DA
_geom_hbond_angle_DHA
_geom_hbond_site_symmetry_A
N1 H1A Cl2 0.90(3) 2.84(2) 3.5988(15) 142.4(19) 2_567
